data_8000418
loop_
_publ_author_name
'Chu, Lu-Lu'
'Zhang, Tie'
'Zhang, Wan-Ying'
'Shi, Ping-Ping'
'Gao, Ji-Xing'
'Ye, Qiong'
'Fu, Da-Wei'

_publ_section_title
;
 Three-Dimensional Metal-Free Molecular Perovskite with a Thermally
 Induced Switchable Dielectric Response.
;
_journal_name_full 'The journal of physical chemistry letters'
_journal_page_first 1668
_journal_page_last 1674
_journal_paper_doi 10.1021/acs.jpclett.9b03556
_journal_year 2020
_chemical_formula_sum 'C48 H0 B24 F96 N24'
_chemical_formula_weight 2996.16
_space_group_crystal_system cubic
_space_group_IT_number 226
_space_group_name_Hall '-F 4a 2 3'
_space_group_name_H-M_alt 'F m -3 c'
_audit_creation_method SHELXL-2014/7
_cell_angle_alpha 90
_cell_angle_beta 90
_cell_angle_gamma 90
_cell_formula_units_Z 1
_cell_length_a 14.3006(4)
_cell_length_b 14.3006(4)
_cell_length_c 14.3006(4)
_cell_measurement_reflns_used 694
_cell_measurement_temperature 358(2)
_cell_measurement_theta_max 27.445
_cell_measurement_theta_min 2.8290
_cell_volume 2924.58(14)
_computing_structure_refinement 'SHELXL-2014/7 (Sheldrick, 2014)'
_diffrn_ambient_temperature 358(2)
_diffrn_measured_fraction_theta_full 1.000
_diffrn_measured_fraction_theta_max 0.988
_diffrn_measurement_device_type 'XtaLAB Synergy R, DW system, HyPix'
_diffrn_radiation_type MoK\a
_diffrn_radiation_wavelength 0.71073
_diffrn_reflns_av_R_equivalents 0.0078
_diffrn_reflns_av_unetI/netI 0.0059
_diffrn_reflns_Laue_measured_fraction_full 1.000
_diffrn_reflns_Laue_measured_fraction_max 0.988
_diffrn_reflns_limit_h_max 12
_diffrn_reflns_limit_h_min -18
_diffrn_reflns_limit_k_max 7
_diffrn_reflns_limit_k_min -16
_diffrn_reflns_limit_l_max 17
_diffrn_reflns_limit_l_min -17
_diffrn_reflns_number 950
_diffrn_reflns_point_group_measured_fraction_full 1.000
_diffrn_reflns_point_group_measured_fraction_max 0.988
_diffrn_reflns_theta_full 25.242
_diffrn_reflns_theta_max 27.445
_diffrn_reflns_theta_min 2.849
_exptl_absorpt_coefficient_mu 0.209
_exptl_crystal_density_diffrn 1.701
_exptl_crystal_description block
_exptl_crystal_F_000 1440
_refine_diff_density_max 0.534
_refine_diff_density_min -0.487
_refine_diff_density_rms 0.122
_refine_ls_extinction_method none
_refine_ls_goodness_of_fit_ref 1.228
_refine_ls_hydrogen_treatment undef
_refine_ls_matrix_type full
_refine_ls_number_parameters 16
_refine_ls_number_reflns 164
_refine_ls_number_restraints 2
_refine_ls_restrained_S_all 1.255
_refine_ls_R_factor_all 0.1324
_refine_ls_R_factor_gt 0.1303
_refine_ls_shift/su_max 0.000
_refine_ls_shift/su_mean 0.000
_refine_ls_structure_factor_coef Fsqd
_refine_ls_weighting_details 'w=1/[\s^2^(Fo^2^)+(0.4000P)^2^+5.0000P] where P=(Fo^2^+2Fc^2^)/3'
_refine_ls_weighting_scheme calc
_refine_ls_wR_factor_gt 0.4880
_refine_ls_wR_factor_ref 0.4938
_reflns_Friedel_coverage 0.000
_reflns_number_gt 151
_reflns_number_total 164
_reflns_threshold_expression 'I > 2\s(I)'
_cod_data_source_file jz9b03556_si_003.cif
_cod_data_source_block 3
_cod_depositor_comments 'Adding full bibliography for 8000416--8000419.cif.'
_cod_original_cell_volume 2924.6(2)
_cod_original_sg_symbol_Hall '-F 4c 2 3'
_cod_database_code 8000418
_shelx_shelxl_version_number 2014/7
_shelx_space_group_comment
;
The symmetry employed for this shelxl refinement is uniquely defined
by the following loop, which should always be used as a source of
symmetry information in preference to the above space-group names.
They are only intended as comments.
;

loop_
_space_group_symop_operation_xyz
'x, y, z'
'-x, -y, z'
'-x, y, -z'
'x, -y, -z'
'z, x, y'
'z, -x, -y'
'-z, -x, y'
'-z, x, -y'
'y, z, x'
'-y, z, -x'
'y, -z, -x'
'-y, -z, x'
'y+1/2, x+1/2, -z+1/2'
'-y+1/2, -x+1/2, -z+1/2'
'y+1/2, -x+1/2, z+1/2'
'-y+1/2, x+1/2, z+1/2'
'x+1/2, z+1/2, -y+1/2'
'-x+1/2, z+1/2, y+1/2'
'-x+1/2, -z+1/2, -y+1/2'
'x+1/2, -z+1/2, y+1/2'
'z+1/2, y+1/2, -x+1/2'
'z+1/2, -y+1/2, x+1/2'
'-z+1/2, y+1/2, x+1/2'
'-z+1/2, -y+1/2, -x+1/2'
'x, y+1/2, z+1/2'
'-x, -y+1/2, z+1/2'
'-x, y+1/2, -z+1/2'
'x, -y+1/2, -z+1/2'
'z, x+1/2, y+1/2'
'z, -x+1/2, -y+1/2'
'-z, -x+1/2, y+1/2'
'-z, x+1/2, -y+1/2'
'y, z+1/2, x+1/2'
'-y, z+1/2, -x+1/2'
'y, -z+1/2, -x+1/2'
'-y, -z+1/2, x+1/2'
'y+1/2, x+1, -z+1'
'-y+1/2, -x+1, -z+1'
'y+1/2, -x+1, z+1'
'-y+1/2, x+1, z+1'
'x+1/2, z+1, -y+1'
'-x+1/2, z+1, y+1'
'-x+1/2, -z+1, -y+1'
'x+1/2, -z+1, y+1'
'z+1/2, y+1, -x+1'
'z+1/2, -y+1, x+1'
'-z+1/2, y+1, x+1'
'-z+1/2, -y+1, -x+1'
'x+1/2, y, z+1/2'
'-x+1/2, -y, z+1/2'
'-x+1/2, y, -z+1/2'
'x+1/2, -y, -z+1/2'
'z+1/2, x, y+1/2'
'z+1/2, -x, -y+1/2'
'-z+1/2, -x, y+1/2'
'-z+1/2, x, -y+1/2'
'y+1/2, z, x+1/2'
'-y+1/2, z, -x+1/2'
'y+1/2, -z, -x+1/2'
'-y+1/2, -z, x+1/2'
'y+1, x+1/2, -z+1'
'-y+1, -x+1/2, -z+1'
'y+1, -x+1/2, z+1'
'-y+1, x+1/2, z+1'
'x+1, z+1/2, -y+1'
'-x+1, z+1/2, y+1'
'-x+1, -z+1/2, -y+1'
'x+1, -z+1/2, y+1'
'z+1, y+1/2, -x+1'
'z+1, -y+1/2, x+1'
'-z+1, y+1/2, x+1'
'-z+1, -y+1/2, -x+1'
'x+1/2, y+1/2, z'
'-x+1/2, -y+1/2, z'
'-x+1/2, y+1/2, -z'
'x+1/2, -y+1/2, -z'
'z+1/2, x+1/2, y'
'z+1/2, -x+1/2, -y'
'-z+1/2, -x+1/2, y'
'-z+1/2, x+1/2, -y'
'y+1/2, z+1/2, x'
'-y+1/2, z+1/2, -x'
'y+1/2, -z+1/2, -x'
'-y+1/2, -z+1/2, x'
'y+1, x+1, -z+1/2'
'-y+1, -x+1, -z+1/2'
'y+1, -x+1, z+1/2'
'-y+1, x+1, z+1/2'
'x+1, z+1, -y+1/2'
'-x+1, z+1, y+1/2'
'-x+1, -z+1, -y+1/2'
'x+1, -z+1, y+1/2'
'z+1, y+1, -x+1/2'
'z+1, -y+1, x+1/2'
'-z+1, y+1, x+1/2'
'-z+1, -y+1, -x+1/2'
'-x, -y, -z'
'x, y, -z'
'x, -y, z'
'-x, y, z'
'-z, -x, -y'
'-z, x, y'
'z, x, -y'
'z, -x, y'
'-y, -z, -x'
'y, -z, x'
'-y, z, x'
'y, z, -x'
'-y-1/2, -x-1/2, z-1/2'
'y-1/2, x-1/2, z-1/2'
'-y-1/2, x-1/2, -z-1/2'
'y-1/2, -x-1/2, -z-1/2'
'-x-1/2, -z-1/2, y-1/2'
'x-1/2, -z-1/2, -y-1/2'
'x-1/2, z-1/2, y-1/2'
'-x-1/2, z-1/2, -y-1/2'
'-z-1/2, -y-1/2, x-1/2'
'-z-1/2, y-1/2, -x-1/2'
'z-1/2, -y-1/2, -x-1/2'
'z-1/2, y-1/2, x-1/2'
'-x, -y+1/2, -z+1/2'
'x, y+1/2, -z+1/2'
'x, -y+1/2, z+1/2'
'-x, y+1/2, z+1/2'
'-z, -x+1/2, -y+1/2'
'-z, x+1/2, y+1/2'
'z, x+1/2, -y+1/2'
'z, -x+1/2, y+1/2'
'-y, -z+1/2, -x+1/2'
'y, -z+1/2, x+1/2'
'-y, z+1/2, x+1/2'
'y, z+1/2, -x+1/2'
'-y-1/2, -x, z'
'y-1/2, x, z'
'-y-1/2, x, -z'
'y-1/2, -x, -z'
'-x-1/2, -z, y'
'x-1/2, -z, -y'
'x-1/2, z, y'
'-x-1/2, z, -y'
'-z-1/2, -y, x'
'-z-1/2, y, -x'
'z-1/2, -y, -x'
'z-1/2, y, x'
'-x+1/2, -y, -z+1/2'
'x+1/2, y, -z+1/2'
'x+1/2, -y, z+1/2'
'-x+1/2, y, z+1/2'
'-z+1/2, -x, -y+1/2'
'-z+1/2, x, y+1/2'
'z+1/2, x, -y+1/2'
'z+1/2, -x, y+1/2'
'-y+1/2, -z, -x+1/2'
'y+1/2, -z, x+1/2'
'-y+1/2, z, x+1/2'
'y+1/2, z, -x+1/2'
'-y, -x-1/2, z'
'y, x-1/2, z'
'-y, x-1/2, -z'
'y, -x-1/2, -z'
'-x, -z-1/2, y'
'x, -z-1/2, -y'
'x, z-1/2, y'
'-x, z-1/2, -y'
'-z, -y-1/2, x'
'-z, y-1/2, -x'
'z, -y-1/2, -x'
'z, y-1/2, x'
'-x+1/2, -y+1/2, -z'
'x+1/2, y+1/2, -z'
'x+1/2, -y+1/2, z'
'-x+1/2, y+1/2, z'
'-z+1/2, -x+1/2, -y'
'-z+1/2, x+1/2, y'
'z+1/2, x+1/2, -y'
'z+1/2, -x+1/2, y'
'-y+1/2, -z+1/2, -x'
'y+1/2, -z+1/2, x'
'-y+1/2, z+1/2, x'
'y+1/2, z+1/2, -x'
'-y, -x, z-1/2'
'y, x, z-1/2'
'-y, x, -z-1/2'
'y, -x, -z-1/2'
'-x, -z, y-1/2'
'x, -z, -y-1/2'
'x, z, y-1/2'
'-x, z, -y-1/2'
'-z, -y, x-1/2'
'-z, y, -x-1/2'
'z, -y, -x-1/2'
'z, y, x-1/2'

loop_
_atom_site_label
_atom_site_type_symbol
_atom_site_fract_x
_atom_site_fract_y
_atom_site_fract_z
_atom_site_U_iso_or_equiv
_atom_site_adp_type
_atom_site_occupancy
_atom_site_site_symmetry_order
_atom_site_calc_flag
_atom_site_refinement_flags_posn
_atom_site_refinement_flags_adp
_atom_site_refinement_flags_occupancy
_atom_site_disorder_assembly
_atom_site_disorder_group
N1 N 0.0000 0.0000 0.0000 0.038(3) Uani 1 24 d S T P . .
B1 B 0.0000 0.0000 0.2500 0.051(3) Uani 1 8 d S T P . .
F1 F 0.0775(2) 0.0000 0.1941(3) 0.093(3) Uani 1 2 d S T P . .
C2 C 0.1966(5) 0.1966(5) 0.1966(5) 0.075(5) Uani 0.375 3 d DS T P . .
C1 C 0.2500 0.2500 0.1313(7) 0.150(13) Uani 0.5 4 d DS T P . .
N3 N 0.1966(5) 0.1966(5) 0.1966(5) 0.075(5) Uani 0.125 3 d DS T P . .
N2 N 0.2500 0.2500 0.1313(7) 0.150(13) Uani 0.1667 4 d DS T P . .

loop_
_atom_site_aniso_label
_atom_site_aniso_U_11
_atom_site_aniso_U_22
_atom_site_aniso_U_33
_atom_site_aniso_U_23
_atom_site_aniso_U_13
_atom_site_aniso_U_12
N1 0.038(3) 0.038(3) 0.038(3) 0.000 0.000 0.000
B1 0.059(4) 0.059(4) 0.034(5) 0.000 0.000 0.000
F1 0.062(4) 0.156(7) 0.060(4) 0.000 0.0103(16) 0.000
C2 0.075(5) 0.075(5) 0.075(5) -0.018(3) -0.018(3) -0.018(3)
C1 0.20(2) 0.20(2) 0.053(10) 0.000 0.000 0.000
N3 0.075(5) 0.075(5) 0.075(5) -0.018(3) -0.018(3) -0.018(3)
N2 0.20(2) 0.20(2) 0.053(10) 0.000 0.000 0.000

loop_
_atom_type_symbol
_atom_type_description
_atom_type_scat_dispersion_real
_atom_type_scat_dispersion_imag
_atom_type_scat_source
C C 0.0033 0.0016 'International Tables Vol C Tables 4.2.6.8 and 6.1.1.4'
H H 0.0000 0.0000 'International Tables Vol C Tables 4.2.6.8 and 6.1.1.4'
B B 0.0013 0.0007 'International Tables Vol C Tables 4.2.6.8 and 6.1.1.4'
N N 0.0061 0.0033 'International Tables Vol C Tables 4.2.6.8 and 6.1.1.4'
F F 0.0171 0.0103 'International Tables Vol C Tables 4.2.6.8 and 6.1.1.4'

loop_
_geom_angle_atom_site_label_1
_geom_angle_atom_site_label_2
_geom_angle_atom_site_label_3
_geom_angle
_geom_angle_site_symmetry_1
_geom_angle_site_symmetry_3
_geom_angle_publ_flag
F1 B1 F1 110.03(16) 85_445 2 ?
F1 B1 F1 108.4(3) 85_445 86_445 ?
F1 B1 F1 110.03(16) 2 86_445 ?
F1 B1 F1 110.03(16) 85_445 . ?
F1 B1 F1 108.4(3) 2 . ?
F1 B1 F1 110.03(16) 86_445 . ?
C1 C2 N2 114.4 . 5 ?
C1 C2 C1 114.4(5) . 5 ?
N2 C2 C1 0.0 5 5 ?
C1 C2 N2 114.4 . 9 ?
N2 C2 N2 114.4(5) 5 9 ?
C1 C2 N2 114.4(5) 5 9 ?
C1 C2 C1 114.4(5) . 9 ?
N2 C2 C1 114.4 5 9 ?
C1 C2 C1 114.4(5) 5 9 ?
N2 C2 C1 0.0 9 9 ?
C1 C2 C2 57.6(4) . 40_544 ?
N2 C2 C2 130.8(7) 5 40_544 ?
C1 C2 C2 130.8(7) 5 40_544 ?
N2 C2 C2 57.6(4) 9 40_544 ?
C1 C2 C2 57.6(4) 9 40_544 ?
C1 C2 C2 57.6(4) . 63_454 ?
N2 C2 C2 57.6(4) 5 63_454 ?
C1 C2 C2 57.6(4) 5 63_454 ?
N2 C2 C2 130.8(7) 9 63_454 ?
C1 C2 C2 130.8(7) 9 63_454 ?
C2 C2 C2 89.996(2) 40_544 63_454 ?
C1 C2 N3 130.8(7) . 85_445 ?
N2 C2 N3 57.6(4) 5 85_445 ?
C1 C2 N3 57.6(4) 5 85_445 ?
N2 C2 N3 57.6(4) 9 85_445 ?
C1 C2 N3 57.6(4) 9 85_445 ?
C2 C2 N3 89.996(1) 40_544 85_445 ?
C2 C2 N3 89.996(1) 63_454 85_445 ?
C1 C2 N3 57.6(4) . 63_454 ?
N2 C2 N3 57.6(4) 5 63_454 ?
C1 C2 N3 57.6(4) 5 63_454 ?
N2 C2 N3 130.8(7) 9 63_454 ?
C1 C2 N3 130.8(7) 9 63_454 ?
C2 C2 N3 89.996(2) 40_544 63_454 ?
C2 C2 N3 0.0(11) 63_454 63_454 ?
N3 C2 N3 89.996(1) 85_445 63_454 ?
C1 C2 N3 57.6(4) . 40_544 ?
N2 C2 N3 130.8(7) 5 40_544 ?
C1 C2 N3 130.8(7) 5 40_544 ?
N2 C2 N3 57.6(4) 9 40_544 ?
C1 C2 N3 57.6(4) 9 40_544 ?
C2 C2 N3 0.0(11) 40_544 40_544 ?
C2 C2 N3 89.996(2) 63_454 40_544 ?
N3 C2 N3 89.996(1) 85_445 40_544 ?
N3 C2 N3 89.996(2) 63_454 40_544 ?
C1 C2 C2 130.8(7) . 85_445 ?
N2 C2 C2 57.6(4) 5 85_445 ?
C1 C2 C2 57.6(4) 5 85_445 ?
N2 C2 C2 57.6(4) 9 85_445 ?
C1 C2 C2 57.6(4) 9 85_445 ?
C2 C2 C2 89.996(1) 40_544 85_445 ?
C2 C2 C2 89.996(1) 63_454 85_445 ?
N3 C2 C2 0.0 85_445 85_445 ?
N3 C2 C2 90.0 63_454 85_445 ?
N3 C2 C2 90.0 40_544 85_445 ?
N3 C1 C2 0.0 74 74 ?
N3 C1 N3 64.7(8) 74 40_544 ?
C2 C1 N3 64.7(8) 74 40_544 ?
N3 C1 N3 64.7(8) 74 63_454 ?
C2 C1 N3 64.7(8) 74 63_454 ?
N3 C1 N3 98.4(14) 40_544 63_454 ?
N3 C1 C2 64.7 74 63_454 ?
C2 C1 C2 64.7(8) 74 63_454 ?
N3 C1 C2 98.4 40_544 63_454 ?
N3 C1 C2 0.0 63_454 63_454 ?
N3 C1 C2 64.7 74 40_544 ?
C2 C1 C2 64.7(8) 74 40_544 ?
N3 C1 C2 0.0 40_544 40_544 ?
N3 C1 C2 98.4 63_454 40_544 ?
C2 C1 C2 98.4(14) 63_454 40_544 ?
N3 C1 C2 98.4 74 . ?
C2 C1 C2 98.4(14) 74 . ?
N3 C1 C2 64.7 40_544 . ?
N3 C1 C2 64.7 63_454 . ?
C2 C1 C2 64.7(8) 63_454 . ?
C2 C1 C2 64.7(8) 40_544 . ?

loop_
_geom_bond_atom_site_label_1
_geom_bond_atom_site_label_2
_geom_bond_distance
_geom_bond_site_symmetry_2
_geom_bond_publ_flag
B1 F1 1.367(4) 85_445 ?
B1 F1 1.367(4) 2 ?
B1 F1 1.367(4) 86_445 ?
B1 F1 1.367(4) . ?
C2 C1 1.428(6) . ?
C2 N2 1.428(6) 5 ?
C2 C1 1.428(6) 5 ?
C2 N2 1.428(6) 9 ?
C2 C1 1.428(6) 9 ?
C2 C2 1.528(15) 40_544 ?
C2 C2 1.528(15) 63_454 ?
C2 N3 1.528(15) 85_445 ?
C2 N3 1.528(15) 63_454 ?
C2 N3 1.528(15) 40_544 ?
C2 C2 1.528(15) 85_445 ?
C1 N3 1.428(6) 74 ?
C1 C2 1.428(6) 74 ?
C1 N3 1.428(6) 40_544 ?
C1 N3 1.428(6) 63_454 ?
C1 C2 1.428(6) 63_454 ?
C1 C2 1.428(6) 40_544 ?
